data_4317046
loop_
_publ_author_name
'Benjamin M. Schmiege'
'Joseph W. Ziller'
'William J. Evans'

_publ_section_title
;
 Reduction of Dinitrogen with an Yttrium Metallocene Hydride Precursor,
 [(C5Me5)2YH]2
;
_journal_name_full 'Inorganic Chemistry'
_journal_page_first 10506
_journal_page_last 10511
_journal_paper_doi 10.1021/ic101558e
_journal_volume 49
_journal_year 2010
_chemical_formula_sum 'C43 H66 N2 Y2'
_chemical_formula_weight 788.80
_chemical_name_systematic
; 
 ? 
;
_space_group_IT_number 114
_symmetry_cell_setting tetragonal
_symmetry_space_group_name_Hall 'P -4 2n'
_symmetry_space_group_name_H-M 'P -4 21 c'
_atom_sites_solution_hydrogens geom
_atom_sites_solution_primary direct
_atom_sites_solution_secondary difmap
_audit_creation_method SHELXTL
_cell_angle_alpha 90.00
_cell_angle_beta 90.00
_cell_angle_gamma 90.00
_cell_formula_units_Z 4
_cell_length_a 14.2815(3)
_cell_length_b 14.2815(3)
_cell_length_c 19.7300(8)
_cell_measurement_reflns_used 9753
_cell_measurement_temperature 103(2)
_cell_measurement_theta_max 26.24
_cell_measurement_theta_min 2.51
_cell_volume 4024.2(2)
_computing_cell_refinement 'Bruker SMART APEX2/SAINT'
_computing_data_collection 'Bruker SMART APEX2'
_computing_data_reduction 'Bruker SAINT'
_computing_molecular_graphics 'Bruker SHELXTL'
_computing_publication_material 'Bruker SHELXTL'
_computing_structure_refinement 'Bruker SHELXTL'
_computing_structure_solution 'Bruker SHELXTL'
_diffrn_ambient_temperature 103(2)
_diffrn_measured_fraction_theta_full 0.998
_diffrn_measured_fraction_theta_max 0.998
_diffrn_measurement_device_type 'Bruker SMART APEX II CCD'
_diffrn_measurement_method 'phi and omega'
_diffrn_radiation_monochromator graphite
_diffrn_radiation_source 'fine-focus sealed tube'
_diffrn_radiation_type MoK\a
_diffrn_radiation_wavelength 0.71073
_diffrn_reflns_av_R_equivalents 0.0395
_diffrn_reflns_av_sigmaI/netI 0.0197
_diffrn_reflns_limit_h_max 17
_diffrn_reflns_limit_h_min -17
_diffrn_reflns_limit_k_max 17
_diffrn_reflns_limit_k_min -17
_diffrn_reflns_limit_l_max 24
_diffrn_reflns_limit_l_min -24
_diffrn_reflns_number 42193
_diffrn_reflns_theta_full 26.37
_diffrn_reflns_theta_max 26.37
_diffrn_reflns_theta_min 2.02
_diffrn_standards_decay_% '< 1.0'
_exptl_absorpt_coefficient_mu 2.900
_exptl_absorpt_correction_T_max 0.7409
_exptl_absorpt_correction_T_min 0.5193
_exptl_absorpt_correction_type multi-scan
_exptl_absorpt_process_details 'Bruker SADABS'
_exptl_crystal_colour red
_exptl_crystal_density_diffrn 1.302
_exptl_crystal_density_meas ?
_exptl_crystal_density_method 'not measured'
_exptl_crystal_description irregular
_exptl_crystal_F_000 1664
_exptl_crystal_size_max 0.26
_exptl_crystal_size_mid 0.25
_exptl_crystal_size_min 0.11
_refine_diff_density_max 0.977
_refine_diff_density_min -0.232
_refine_diff_density_rms 0.065
_refine_ls_abs_structure_details 'Flack H D (1983), Acta Cryst. A39, 876-881'
_refine_ls_abs_structure_Flack -0.004(8)
_refine_ls_extinction_method none
_refine_ls_goodness_of_fit_ref 1.079
_refine_ls_hydrogen_treatment constr
_refine_ls_matrix_type full
_refine_ls_number_parameters 221
_refine_ls_number_reflns 4116
_refine_ls_number_restraints 0
_refine_ls_restrained_S_all 1.079
_refine_ls_R_factor_all 0.0399
_refine_ls_R_factor_gt 0.0340
_refine_ls_shift/su_max 0.000
_refine_ls_shift/su_mean 0.000
_refine_ls_structure_factor_coef Fsqd
_refine_ls_weighting_details 'calc w=1/[\s^2^(Fo^2^)+(0.0534P)^2^+1.5938P] where P=(Fo^2^+2Fc^2^)/3'
_refine_ls_weighting_scheme calc
_refine_ls_wR_factor_gt 0.0843
_refine_ls_wR_factor_ref 0.0877
_reflns_number_gt 3750
_reflns_number_total 4116
_reflns_threshold_expression >2sigma(I)
_cod_data_source_file ic101558e_si_003.cif
_cod_data_source_block bms2
_cod_depositor_comments
;
The following automatic conversions were performed:

'_symmetry_cell_setting' value 'Tetragonal' changed to 'tetragonal'
according to the built-in table from CIF Core dictionary named
'cif_core.dic' version 2.4.1 from 2010-06-29.

Automatic conversion script
Id: cif_fix_values 1646 2011-03-28 12:23:43Z adriana 

The following automatic conversions were performed:

'_exptl_crystal_density_meas' value 'none' was changed to '?' - the
value is perceived as not measured.

Automatic conversion script
Id: cif_fix_values 3008 2015-01-20 13:52:24Z robertas 
;
_cod_database_code 4317046

loop_
_symmetry_equiv_pos_as_xyz
'x, y, z'
'-x, -y, z'
'y, -x, -z'
'-y, x, -z'
'-x+1/2, y+1/2, -z+1/2'
'x+1/2, -y+1/2, -z+1/2'
'-y+1/2, -x+1/2, z+1/2'
'y+1/2, x+1/2, z+1/2'

loop_
_atom_site_label
_atom_site_type_symbol
_atom_site_fract_x
_atom_site_fract_y
_atom_site_fract_z
_atom_site_U_iso_or_equiv
_atom_site_adp_type
_atom_site_occupancy
_atom_site_symmetry_multiplicity
_atom_site_calc_flag
_atom_site_refinement_flags
_atom_site_disorder_assembly
_atom_site_disorder_group
Y1 Y 0.468458(19) 0.151403(19) 0.154289(17) 0.03125(9) Uani 1 1 d . . .
N1 N 0.5401(2) 0.0088(2) 0.15165(16) 0.0473(7) Uani 1 1 d . . .
C1 C 0.3013(3) 0.1399(3) 0.2100(2) 0.0542(10) Uani 1 1 d . . .
C2 C 0.3131(3) 0.2355(3) 0.2003(2) 0.0548(10) Uani 1 1 d . . .
C3 C 0.3834(3) 0.2677(3) 0.2450(2) 0.0500(10) Uani 1 1 d . . .
C4 C 0.4147(3) 0.1903(3) 0.2819(2) 0.0518(10) Uani 1 1 d . . .
C5 C 0.3628(3) 0.1114(3) 0.2620(2) 0.0536(10) Uani 1 1 d . . .
C6 C 0.2301(4) 0.0803(5) 0.1736(4) 0.103(2) Uani 1 1 d . . .
H6A H 0.1673 0.1058 0.1813 0.155 Uiso 1 1 calc R . .
H6B H 0.2331 0.0161 0.1908 0.155 Uiso 1 1 calc R . .
H6C H 0.2437 0.0805 0.1249 0.155 Uiso 1 1 calc R . .
C7 C 0.2481(3) 0.2957(5) 0.1564(4) 0.106(2) Uani 1 1 d . . .
H7A H 0.2535 0.2762 0.1089 0.159 Uiso 1 1 calc R . .
H7B H 0.2661 0.3617 0.1606 0.159 Uiso 1 1 calc R . .
H7C H 0.1833 0.2877 0.1716 0.159 Uiso 1 1 calc R . .
C8 C 0.4072(4) 0.3674(3) 0.2601(3) 0.0863(19) Uani 1 1 d . . .
H8A H 0.3720 0.3882 0.3000 0.130 Uiso 1 1 calc R . .
H8B H 0.3907 0.4066 0.2212 0.130 Uiso 1 1 calc R . .
H8C H 0.4744 0.3727 0.2692 0.130 Uiso 1 1 calc R . .
C9 C 0.4795(4) 0.1941(6) 0.3413(2) 0.100(2) Uani 1 1 d . . .
H9A H 0.4443 0.2122 0.3819 0.150 Uiso 1 1 calc R . .
H9B H 0.5288 0.2403 0.3326 0.150 Uiso 1 1 calc R . .
H9C H 0.5078 0.1323 0.3483 0.150 Uiso 1 1 calc R . .
C10 C 0.3659(5) 0.0151(4) 0.2924(4) 0.103(3) Uani 1 1 d . . .
H10A H 0.4228 0.0085 0.3198 0.154 Uiso 1 1 calc R . .
H10B H 0.3663 -0.0317 0.2561 0.154 Uiso 1 1 calc R . .
H10C H 0.3108 0.0057 0.3212 0.154 Uiso 1 1 calc R . .
C11 C 0.4854(3) 0.2145(3) 0.02893(17) 0.0453(9) Uani 1 1 d . . .
C12 C 0.4844(3) 0.2959(2) 0.06883(17) 0.0399(8) Uani 1 1 d . . .
C13 C 0.5670(3) 0.2973(2) 0.10810(16) 0.0379(7) Uani 1 1 d . . .
C14 C 0.6193(2) 0.2176(2) 0.09226(18) 0.0386(7) Uani 1 1 d . . .
C15 C 0.5698(3) 0.1669(2) 0.04214(17) 0.0424(8) Uani 1 1 d . . .
C16 C 0.4108(4) 0.1880(4) -0.0220(2) 0.0709(14) Uani 1 1 d . . .
H16A H 0.4185 0.2258 -0.0631 0.106 Uiso 1 1 calc R . .
H16B H 0.3487 0.1996 -0.0025 0.106 Uiso 1 1 calc R . .
H16C H 0.4168 0.1215 -0.0335 0.106 Uiso 1 1 calc R . .
C17 C 0.4166(3) 0.3766(3) 0.0593(2) 0.0626(12) Uani 1 1 d . . .
H17A H 0.4048 0.4066 0.1032 0.094 Uiso 1 1 calc R . .
H17B H 0.3575 0.3530 0.0408 0.094 Uiso 1 1 calc R . .
H17C H 0.4437 0.4224 0.0280 0.094 Uiso 1 1 calc R . .
C18 C 0.5997(3) 0.3761(3) 0.1527(2) 0.0561(10) Uani 1 1 d . . .
H18A H 0.6205 0.3509 0.1964 0.084 Uiso 1 1 calc R . .
H18B H 0.5481 0.4201 0.1601 0.084 Uiso 1 1 calc R . .
H18C H 0.6519 0.4088 0.1307 0.084 Uiso 1 1 calc R . .
C19 C 0.7143(3) 0.1936(3) 0.1201(3) 0.0593(11) Uani 1 1 d . . .
H19A H 0.7614 0.2008 0.0844 0.089 Uiso 1 1 calc R . .
H19B H 0.7142 0.1288 0.1363 0.089 Uiso 1 1 calc R . .
H19C H 0.7291 0.2358 0.1578 0.089 Uiso 1 1 calc R . .
C20 C 0.6070(4) 0.0812(3) 0.0061(2) 0.0622(12) Uani 1 1 d . . .
H20A H 0.6659 0.0969 -0.0168 0.093 Uiso 1 1 calc R . .
H20B H 0.5611 0.0600 -0.0275 0.093 Uiso 1 1 calc R . .
H20C H 0.6182 0.0313 0.0391 0.093 Uiso 1 1 calc R . .
C21 C 0.0524(15) -0.0813(14) 0.0154(10) 0.125(5) Uiso 0.50 1 d P . .
C22 C -0.0461(13) -0.0867(13) 0.0267(10) 0.119(5) Uiso 0.50 1 d P . .
C23 C -0.1004(13) 0.0065(15) 0.0149(9) 0.117(5) Uiso 0.50 1 d P . .

loop_
_atom_site_aniso_label
_atom_site_aniso_U_11
_atom_site_aniso_U_22
_atom_site_aniso_U_33
_atom_site_aniso_U_23
_atom_site_aniso_U_13
_atom_site_aniso_U_12
Y1 0.03178(16) 0.03062(16) 0.03137(14) 0.00369(14) -0.00312(13) -0.00153(11)
N1 0.0575(16) 0.0410(15) 0.0435(14) 0.0067(15) 0.0028(16) 0.0054(14)
C1 0.0316(19) 0.054(2) 0.077(3) -0.010(2) 0.0095(18) -0.0063(17)
C2 0.037(2) 0.059(3) 0.068(3) 0.009(2) 0.0124(18) 0.0117(18)
C3 0.042(2) 0.044(2) 0.064(2) -0.0038(18) 0.0219(19) 0.0003(16)
C4 0.039(2) 0.070(3) 0.046(2) -0.0032(19) 0.0181(17) 0.0086(19)
C5 0.049(2) 0.043(2) 0.069(2) 0.0148(18) 0.027(2) 0.0128(17)
C6 0.057(3) 0.109(5) 0.144(6) -0.058(4) 0.025(3) -0.037(3)
C7 0.047(3) 0.125(5) 0.145(5) 0.056(5) 0.014(4) 0.037(3)
C8 0.090(4) 0.058(3) 0.110(4) -0.029(3) 0.063(3) -0.018(3)
C9 0.057(3) 0.200(7) 0.042(2) -0.024(3) 0.005(2) 0.030(4)
C10 0.105(5) 0.059(3) 0.144(5) 0.052(3) 0.081(4) 0.026(3)
C11 0.061(2) 0.047(2) 0.0277(16) 0.0086(15) -0.0045(16) -0.0030(18)
C12 0.050(2) 0.0321(17) 0.0378(16) 0.0085(14) 0.0011(15) 0.0014(15)
C13 0.0479(19) 0.0298(17) 0.0361(16) 0.0021(13) 0.0083(15) -0.0107(14)
C14 0.0370(17) 0.0376(18) 0.0413(18) 0.0107(14) 0.0041(14) -0.0032(14)
C15 0.060(2) 0.0335(18) 0.0337(16) 0.0049(14) 0.0097(15) -0.0048(16)
C16 0.095(4) 0.075(3) 0.042(2) 0.010(2) -0.025(2) -0.006(3)
C17 0.067(3) 0.047(2) 0.073(3) 0.023(2) 0.010(2) 0.014(2)
C18 0.066(2) 0.0423(19) 0.060(2) -0.009(2) 0.012(2) -0.0203(17)
C19 0.037(2) 0.056(2) 0.085(3) 0.021(2) 0.0018(19) 0.0016(18)
C20 0.087(3) 0.047(2) 0.052(2) -0.0073(19) 0.024(2) 0.005(2)

loop_
_atom_type_symbol
_atom_type_description
_atom_type_scat_dispersion_real
_atom_type_scat_dispersion_imag
_atom_type_scat_source
C C 0.0033 0.0016 'International Tables Vol C Tables 4.2.6.8 and 6.1.1.4'
H H 0.0000 0.0000 'International Tables Vol C Tables 4.2.6.8 and 6.1.1.4'
N N 0.0061 0.0033 'International Tables Vol C Tables 4.2.6.8 and 6.1.1.4'
Y Y -2.7962 3.5667 'International Tables Vol C Tables 4.2.6.8 and 6.1.1.4'

loop_
_geom_angle_atom_site_label_1
_geom_angle_atom_site_label_2
_geom_angle_atom_site_label_3
_geom_angle
_geom_angle_site_symmetry_1
_geom_angle_site_symmetry_3
_geom_angle_publ_flag
Cnt1 Y1 N1 121.2 . . ?
Cnt1 Y1 N1 101.7 . 2_655 ?
Cnt2 Y1 N1 104.1 . . ?
Cnt2 Y1 N1 122.1 . 2_655 ?
Cnt1 Y1 Cnt2 134.3 . . ?
N1 Y1 N1 29.72(15) . 2_655 ?
N1 Y1 C1 111.15(12) . . ?
N1 Y1 C1 84.21(12) 2_655 . ?
N1 Y1 C11 104.01(12) . . ?
N1 Y1 C11 108.90(12) 2_655 . ?
C1 Y1 C11 119.66(14) . . ?
N1 Y1 C14 86.76(11) . . ?
N1 Y1 C14 112.87(11) 2_655 . ?
C1 Y1 C14 162.04(12) . . ?
C11 Y1 C14 51.13(12) . . ?
N1 Y1 C15 79.07(11) . . ?
N1 Y1 C15 95.35(11) 2_655 . ?
C1 Y1 C15 148.00(13) . . ?
C11 Y1 C15 30.86(13) . . ?
C14 Y1 C15 30.93(11) . . ?
N1 Y1 C5 94.64(11) . . ?
N1 Y1 C5 76.96(12) 2_655 . ?
C1 Y1 C5 30.82(14) . . ?
C11 Y1 C5 150.42(13) . . ?
C14 Y1 C5 154.61(13) . . ?
C15 Y1 C5 172.12(12) . . ?
N1 Y1 C12 129.55(11) . . ?
N1 Y1 C12 139.50(11) 2_655 . ?
C1 Y1 C12 112.85(13) . . ?
C11 Y1 C12 30.61(11) . . ?
C14 Y1 C12 50.58(11) . . ?
C15 Y1 C12 50.48(11) . . ?
C5 Y1 C12 135.66(11) . . ?
N1 Y1 C13 116.87(11) . . ?
N1 Y1 C13 142.94(11) 2_655 . ?
C1 Y1 C13 131.90(12) . . ?
C11 Y1 C13 50.77(11) . . ?
C14 Y1 C13 30.40(11) . . ?
C15 Y1 C13 50.50(11) . . ?
C5 Y1 C13 137.37(12) . . ?
C12 Y1 C13 30.62(11) . . ?
N1 Y1 C2 141.19(12) . . ?
N1 Y1 C2 114.25(12) 2_655 . ?
C1 Y1 C2 30.27(13) . . ?
C11 Y1 C2 103.86(13) . . ?
C14 Y1 C2 131.98(12) . . ?
C15 Y1 C2 134.14(12) . . ?
C5 Y1 C2 50.07(12) . . ?
C12 Y1 C2 86.45(12) . . ?
C13 Y1 C2 101.65(12) . . ?
N1 Y1 C4 109.50(12) . . ?
N1 Y1 C4 102.25(13) 2_655 . ?
C1 Y1 C4 50.45(13) . . ?
C11 Y1 C4 146.25(13) . . ?
C14 Y1 C4 126.17(12) . . ?
C15 Y1 C4 156.78(12) . . ?
C5 Y1 C4 30.39(13) . . ?
C12 Y1 C4 117.07(12) . . ?
C13 Y1 C4 107.95(12) . . ?
C2 Y1 C4 49.81(13) . . ?
N1 Y1 C3 139.38(12) . . ?
N1 Y1 C3 126.82(12) 2_655 . ?
C1 Y1 C3 50.21(12) . . ?
C11 Y1 C3 116.56(13) . . ?
C14 Y1 C3 116.59(11) . . ?
C15 Y1 C3 137.69(11) . . ?
C5 Y1 C3 49.89(12) . . ?
C12 Y1 C3 88.95(12) . . ?
C13 Y1 C3 89.06(11) . . ?
C2 Y1 C3 30.29(14) . . ?
C4 Y1 C3 29.89(13) . . ?
N1 N1 Y1 75.7(3) 2_655 . ?
N1 N1 Y1 74.5(3) 2_655 2_655 ?
Y1 N1 Y1 150.16(15) . 2_655 ?
C2 C1 C5 108.0(4) . . ?
C2 C1 C6 124.7(5) . . ?
C5 C1 C6 127.1(5) . . ?
C2 C1 Y1 76.8(2) . . ?
C5 C1 Y1 76.0(2) . . ?
C6 C1 Y1 116.5(3) . . ?
C1 C2 C3 108.6(4) . . ?
C1 C2 C7 123.8(5) . . ?
C3 C2 C7 126.8(5) . . ?
C1 C2 Y1 73.0(2) . . ?
C3 C2 Y1 76.7(2) . . ?
C7 C2 Y1 124.1(3) . . ?
C4 C3 C2 107.1(4) . . ?
C4 C3 C8 125.2(5) . . ?
C2 C3 C8 126.7(5) . . ?
C4 C3 Y1 73.6(2) . . ?
C2 C3 Y1 73.0(2) . . ?
C8 C3 Y1 127.6(3) . . ?
C3 C4 C5 108.6(4) . . ?
C3 C4 C9 125.3(5) . . ?
C5 C4 C9 125.2(5) . . ?
C3 C4 Y1 76.5(2) . . ?
C5 C4 Y1 73.9(2) . . ?
C9 C4 Y1 124.4(3) . . ?
C4 C5 C1 107.5(3) . . ?
C4 C5 C10 127.3(5) . . ?
C1 C5 C10 125.0(5) . . ?
C4 C5 Y1 75.7(2) . . ?
C1 C5 Y1 73.2(2) . . ?
C10 C5 Y1 119.8(3) . . ?
C12 C11 C15 107.7(3) . . ?
C12 C11 C16 124.9(4) . . ?
C15 C11 C16 127.2(4) . . ?
C12 C11 Y1 75.91(18) . . ?
C15 C11 Y1 74.97(18) . . ?
C16 C11 Y1 118.2(3) . . ?
C11 C12 C13 108.1(3) . . ?
C11 C12 C17 124.5(4) . . ?
C13 C12 C17 126.1(3) . . ?
C11 C12 Y1 73.48(19) . . ?
C13 C12 Y1 74.71(18) . . ?
C17 C12 Y1 127.6(3) . . ?
C14 C13 C12 108.2(3) . . ?
C14 C13 C18 125.1(3) . . ?
C12 C13 C18 126.3(3) . . ?
C14 C13 Y1 73.89(18) . . ?
C12 C13 Y1 74.67(18) . . ?
C18 C13 Y1 123.2(2) . . ?
C13 C14 C15 107.9(3) . . ?
C13 C14 C19 125.9(4) . . ?
C15 C14 C19 126.1(4) . . ?
C13 C14 Y1 75.71(19) . . ?
C15 C14 Y1 74.60(19) . . ?
C19 C14 Y1 118.9(2) . . ?
C11 C15 C14 108.0(3) . . ?
C11 C15 C20 127.2(4) . . ?
C14 C15 C20 124.6(4) . . ?
C11 C15 Y1 74.2(2) . . ?
C14 C15 Y1 74.47(19) . . ?
C20 C15 Y1 121.1(2) . . ?
C23 C21 C22 92.5(19) 4 4 ?
C23 C21 C23 130(2) 4 2 ?
C22 C21 C23 50.4(12) 4 2 ?
C23 C21 C22 45.3(12) 4 . ?
C22 C21 C22 126(2) 4 . ?
C23 C21 C22 125.4(18) 2 . ?
C23 C22 C21 74.1(17) 4 3 ?
C23 C22 C21 48.3(13) 4 . ?
C21 C22 C21 108(2) 3 . ?
C23 C22 C23 109(2) 4 . ?
C21 C22 C23 43.2(12) 3 . ?
C21 C22 C23 115.0(16) . . ?
C22 C23 C21 86.3(18) 3 3 ?
C22 C23 C21 55.5(14) 3 2 ?
C21 C23 C21 122(2) 3 2 ?
C22 C23 C22 120(2) 3 . ?
C21 C23 C22 44.3(12) 3 . ?
C21 C23 C22 116.6(17) 2 . ?

loop_
_geom_bond_atom_site_label_1
_geom_bond_atom_site_label_2
_geom_bond_distance
_geom_bond_site_symmetry_2
_geom_bond_publ_flag
Y1 Cnt1 2.400 . ?
Y1 Cnt2 2.375 . ?
Y1 N1 2.279(3) . ?
Y1 N1 2.292(3) 2_655 ?
Y1 C1 2.634(4) . ?
Y1 C11 2.643(3) . ?
Y1 C14 2.652(3) . ?
Y1 C15 2.653(3) . ?
Y1 C5 2.668(4) . ?
Y1 C12 2.674(3) . ?
Y1 C13 2.675(3) . ?
Y1 C2 2.681(4) . ?
Y1 C4 2.691(4) . ?
Y1 C3 2.728(4) . ?
N1 N1 1.172(6) 2_655 ?
N1 Y1 2.292(3) 2_655 ?
C1 C2 1.388(6) . ?
C1 C5 1.409(6) . ?
C1 C6 1.509(6) . ?
C2 C3 1.414(6) . ?
C2 C7 1.533(7) . ?
C3 C4 1.398(6) . ?
C3 C8 1.493(6) . ?
C4 C5 1.405(6) . ?
C4 C9 1.493(7) . ?
C5 C10 1.501(6) . ?
C11 C12 1.404(5) . ?
C11 C15 1.409(6) . ?
C11 C16 1.513(6) . ?
C12 C13 1.412(5) . ?
C12 C17 1.517(5) . ?
C13 C14 1.397(5) . ?
C13 C18 1.503(5) . ?
C14 C15 1.415(5) . ?
C14 C19 1.503(5) . ?
C15 C20 1.511(5) . ?
C21 C23 1.07(2) 4 ?
C21 C22 1.09(2) 4 ?
C21 C23 1.27(2) 2 ?
C21 C22 1.43(2) . ?
C22 C23 1.02(2) 4 ?
C22 C21 1.09(2) 3 ?
C22 C23 1.56(2) . ?
C23 C22 1.02(2) 3 ?
C23 C21 1.07(2) 3 ?
C23 C21 1.27(2) 2 ?
